data_7160718
loop_
_publ_author_name
'Zaitsev, Andrei V.'
'Markova, Alina A.'
'Nguyen, Minh Tuan'
'Makarenkov, Anton V.'
'Shibaeva, Anna V.'
'Burtsev, Ivan D.'
'Egorov, Anton E.'
'Smol'yakov, Alexander F.'
'Kononova, Elena G.'
'Kuzmin, Vladimir A.'
'Shtil, Alexander A.'
'Ol'shevskaya, Valentina A.'

_publ_section_title
;
 New carborane-BODIPY conjugates: synthesis, photochemical properties and
 tumor cell photodamage.
;
_journal_issue 37
_journal_name_full 'Organic &amp; biomolecular chemistry'
_journal_page_first 8553
_journal_page_last 8569
_journal_paper_doi 10.1039/d5ob01238d
_journal_volume 23
_journal_year 2025
_chemical_formula_moiety 'C29 H16 B F7 N4'
_chemical_formula_sum 'C29 H16 B F7 N4'
_chemical_formula_weight 564.27
_space_group_crystal_system monoclinic
_space_group_IT_number 15
_space_group_name_Hall '-C 2yc'
_space_group_name_H-M_alt 'C 1 2/c 1'
_atom_sites_solution_hydrogens geom
_atom_sites_solution_primary dual
_audit_creation_date 2025-03-10
_audit_creation_method
;
Olex2 1.5
(compiled 2025.03.04 svn.red2d20d0 for OlexSys, GUI svn.r7188)
;
_audit_update_record
;
2025-03-10 deposited with the CCDC.	2025-08-29 downloaded from the CCDC.
;
_cell_angle_alpha 90
_cell_angle_beta 115.494(9)
_cell_angle_gamma 90
_cell_formula_units_Z 4
_cell_length_a 15.992(4)
_cell_length_b 13.585(3)
_cell_length_c 12.295(3)
_cell_measurement_reflns_used 5424
_cell_measurement_temperature 120
_cell_measurement_theta_max 28.46
_cell_measurement_theta_min 2.62
_cell_volume 2411.0(10)
_computing_cell_refinement 'SAINT V8.40B (?, 2016)'
_computing_data_reduction 'SAINT V8.40B (?, 2016)'
_computing_molecular_graphics 'Olex2 1.5 (Dolomanov et al., 2009)'
_computing_publication_material 'Olex2 1.5 (Dolomanov et al., 2009)'
_computing_structure_refinement 'XL  (Sheldrick, 2008)'
_computing_structure_solution 'SHELXT 2018/2 (Sheldrick, 2018)'
_diffrn_ambient_temperature 120
_diffrn_detector_area_resol_mean 8
_diffrn_measured_fraction_theta_full 0.999
_diffrn_measured_fraction_theta_max 0.996
_diffrn_measurement_device_type 'Bruker APEX-II CCD'
_diffrn_measurement_method '\f and \w scans'
_diffrn_radiation_type MoK\a
_diffrn_radiation_wavelength 0.71073
_diffrn_reflns_av_R_equivalents 0.0846
_diffrn_reflns_av_unetI/netI 0.0579
_diffrn_reflns_Laue_measured_fraction_full 0.999
_diffrn_reflns_Laue_measured_fraction_max 0.996
_diffrn_reflns_limit_h_max 21
_diffrn_reflns_limit_h_min -21
_diffrn_reflns_limit_k_max 18
_diffrn_reflns_limit_k_min -18
_diffrn_reflns_limit_l_max 16
_diffrn_reflns_limit_l_min -16
_diffrn_reflns_number 19380
_diffrn_reflns_point_group_measured_fraction_full 0.999
_diffrn_reflns_point_group_measured_fraction_max 0.996
_diffrn_reflns_theta_full 25.242
_diffrn_reflns_theta_max 28.419
_diffrn_reflns_theta_min 2.059
_diffrn_source_current 30.0
_diffrn_source_power 1.5
_diffrn_source_voltage 50.0
_diffrn_standards_number 0
_exptl_absorpt_coefficient_mu 0.131
_exptl_absorpt_correction_T_max 0.7457
_exptl_absorpt_correction_T_min 0.6132
_exptl_absorpt_correction_type multi-scan
_exptl_absorpt_process_details
;
SADABS-2016/2 (Bruker,2016/2) was used for absorption correction.
wR2(int) was 0.1460 before and 0.0703 after correction.
The Ratio of minimum to maximum transmission is 0.8223.
The \l/2 correction factor is Not present.
;
_exptl_crystal_colour yellow
_exptl_crystal_colour_primary yellow
_exptl_crystal_density_diffrn 1.555
_exptl_crystal_description prism
_exptl_crystal_F_000 1144
_exptl_crystal_size_max 0.24
_exptl_crystal_size_mid 0.14
_exptl_crystal_size_min 0.1
_refine_diff_density_max 0.440
_refine_diff_density_min -0.322
_refine_diff_density_rms 0.057
_refine_ls_extinction_method none
_refine_ls_goodness_of_fit_ref 1.069
_refine_ls_hydrogen_treatment constr
_refine_ls_matrix_type full
_refine_ls_number_parameters 188
_refine_ls_number_reflns 3028
_refine_ls_number_restraints 0
_refine_ls_restrained_S_all 1.069
_refine_ls_R_factor_all 0.0961
_refine_ls_R_factor_gt 0.0575
_refine_ls_shift/su_max 0.000
_refine_ls_shift/su_mean 0.000
_refine_ls_structure_factor_coef Fsqd
_refine_ls_weighting_details 'w=1/[\s^2^(Fo^2^)+(0.0298P)^2^+4.1725P] where P=(Fo^2^+2Fc^2^)/3'
_refine_ls_weighting_scheme calc
_refine_ls_wR_factor_gt 0.1029
_refine_ls_wR_factor_ref 0.1173
_reflns_Friedel_coverage 0.000
_reflns_number_gt 2114
_reflns_number_total 3028
_reflns_threshold_expression 'I > 2\s(I)'
_cod_data_source_file d5ob01238d2.cif
_cod_data_source_block a
_cod_depositor_comments 'Adding full bibliography for 7160718--7160719.cif.'
_cod_original_cell_volume 2410.9(9)
_cod_original_sg_symbol_H-M C2/c
_cod_database_code 7160718
_shelx_shelxl_version_number 2018/3
_shelx_space_group_comment
;
The symmetry employed for this shelxl refinement is uniquely defined
by the following loop, which should always be used as a source of
symmetry information in preference to the above space-group names.
They are only intended as comments.
;
_shelx_estimated_absorpt_t_max 0.987
_shelx_estimated_absorpt_t_min 0.969
_olex2_refinement_description
;
1. Fixed Uiso
 At 1.2 times of:
  All C(H) groups, All C(H,H) groups
2.a Secondary CH2 refined with riding coordinates:
 C15(H15A,H15B)
2.b Aromatic/amide H refined with riding coordinates:
 C4(H4), C5(H5), C12(H12), C13(H13), C14(H14)
2.c :
 C17(H17)
;
_olex2_submission_special_instructions 'No special instructions were received'

loop_
_space_group_symop_operation_xyz
'x, y, z'
'-x, y, -z+1/2'
'x+1/2, y+1/2, z'
'-x+1/2, y+1/2, -z+1/2'
'-x, -y, -z'
'x, -y, z-1/2'
'-x+1/2, -y+1/2, -z'
'x+1/2, -y+1/2, z-1/2'

loop_
_atom_site_label
_atom_site_type_symbol
_atom_site_fract_x
_atom_site_fract_y
_atom_site_fract_z
_atom_site_U_iso_or_equiv
_atom_site_adp_type
_atom_site_occupancy
_atom_site_site_symmetry_order
_atom_site_calc_flag
_atom_site_refinement_flags_posn
_atom_site_refinement_flags_adp
_atom_site_refinement_flags_occupancy
_atom_site_disorder_assembly
_atom_site_disorder_group
F9 F 0.56753(9) 0.67535(9) 0.23936(11) 0.0309(3) Uani 1 1 d . . . . .
F21 F 0.500000 -0.01551(13) 0.250000 0.0433(5) Uani 1 2 d S T P . .
F22 F 0.66255(10) 0.08531(10) 0.34933(12) 0.0352(3) Uani 1 1 d . . . . .
F23 F 0.66350(8) 0.28025(9) 0.34668(11) 0.0292(3) Uani 1 1 d . . . . .
N7 N 0.54701(11) 0.55107(12) 0.36168(14) 0.0184(4) Uani 1 1 d . . . . .
N11 N 0.70495(12) 0.70977(13) 0.60111(15) 0.0222(4) Uani 1 1 d . . . . .
C1 C 0.500000 0.2895(2) 0.250000 0.0199(6) Uani 1 2 d S T P . .
C2 C 0.500000 0.3985(2) 0.250000 0.0195(6) Uani 1 2 d S T P . .
C3 C 0.54391(14) 0.44889(15) 0.35874(18) 0.0196(4) Uani 1 1 d . . . . .
C4 C 0.59395(14) 0.41418(15) 0.47786(18) 0.0208(4) Uani 1 1 d . . . . .
H4 H 0.602052 0.347281 0.502795 0.025 Uiso 1 1 calc R U . . .
C5 C 0.62843(14) 0.49418(16) 0.55040(18) 0.0221(4) Uani 1 1 d . . . . .
H5 H 0.665649 0.492926 0.634948 0.026 Uiso 1 1 calc R U . . .
C6 C 0.59902(14) 0.57938(15) 0.47761(18) 0.0191(4) Uani 1 1 d . . . . .
C10 C 0.61843(14) 0.68074(15) 0.51633(17) 0.0201(4) Uani 1 1 d . . . . .
C12 C 0.70270(16) 0.80749(16) 0.62438(18) 0.0253(5) Uani 1 1 d . . . . .
H12 H 0.753352 0.845389 0.678821 0.030 Uiso 1 1 calc R U . . .
C13 C 0.61541(16) 0.84173(16) 0.55628(19) 0.0264(5) Uani 1 1 d . . . . .
H13 H 0.594366 0.907237 0.555490 0.032 Uiso 1 1 calc R U . . .
C14 C 0.56247(16) 0.76299(16) 0.48783(18) 0.0236(5) Uani 1 1 d . . . . .
H14 H 0.499124 0.765686 0.431607 0.028 Uiso 1 1 calc R U . . .
C15 C 0.78896(15) 0.64990(17) 0.65527(19) 0.0257(5) Uani 1 1 d . . . . .
H15A H 0.842788 0.689728 0.661882 0.031 Uiso 1 1 calc R U . . .
H15B H 0.783433 0.593104 0.602152 0.031 Uiso 1 1 calc R U . . .
C16 C 0.80511(17) 0.61383(18) 0.7750(2) 0.0319(6) Uani 1 1 d . . . . .
C17 C 0.8152(2) 0.5866(2) 0.8701(2) 0.0506(8) Uani 1 1 d . . . . .
H17 H 0.823451 0.564529 0.947349 0.061 Uiso 1 1 calc R U . . .
C18 C 0.58145(15) 0.23503(16) 0.29982(18) 0.0226(5) Uani 1 1 d . . . . .
C19 C 0.58171(16) 0.13385(16) 0.30051(19) 0.0262(5) Uani 1 1 d . . . . .
C20 C 0.500000 0.0830(2) 0.250000 0.0288(7) Uani 1 2 d S T P . .
B8 B 0.500000 0.6183(2) 0.250000 0.0204(7) Uani 1 2 d S T P . .

loop_
_atom_site_aniso_label
_atom_site_aniso_U_11
_atom_site_aniso_U_22
_atom_site_aniso_U_33
_atom_site_aniso_U_23
_atom_site_aniso_U_13
_atom_site_aniso_U_12
F9 0.0325(7) 0.0319(7) 0.0218(6) 0.0020(5) 0.0056(6) -0.0137(6)
F21 0.0654(15) 0.0189(10) 0.0567(13) 0.000 0.0367(12) 0.000
F22 0.0408(8) 0.0313(7) 0.0366(8) 0.0082(6) 0.0197(7) 0.0162(6)
F23 0.0202(7) 0.0316(7) 0.0338(7) -0.0011(6) 0.0096(6) 0.0011(6)
N7 0.0191(9) 0.0189(8) 0.0172(8) -0.0003(7) 0.0079(7) 0.0007(7)
N11 0.0243(9) 0.0240(9) 0.0182(8) -0.0025(7) 0.0092(7) -0.0029(8)
C1 0.0230(15) 0.0203(14) 0.0183(14) 0.000 0.0108(12) 0.000
C2 0.0177(14) 0.0203(14) 0.0230(15) 0.000 0.0111(12) 0.000
C3 0.0170(10) 0.0208(10) 0.0219(10) 0.0012(8) 0.0092(8) 0.0004(8)
C4 0.0207(11) 0.0214(10) 0.0206(10) 0.0026(8) 0.0092(9) 0.0008(9)
C5 0.0207(10) 0.0261(11) 0.0177(10) 0.0023(8) 0.0068(8) -0.0001(9)
C6 0.0159(10) 0.0235(10) 0.0191(10) -0.0006(8) 0.0088(8) 0.0000(8)
C10 0.0228(11) 0.0237(10) 0.0141(9) -0.0011(8) 0.0083(8) -0.0011(9)
C12 0.0341(13) 0.0226(11) 0.0203(10) -0.0053(8) 0.0126(10) -0.0062(10)
C13 0.0374(13) 0.0232(11) 0.0221(11) -0.0011(8) 0.0161(10) 0.0002(10)
C14 0.0254(11) 0.0267(11) 0.0182(10) -0.0001(8) 0.0090(9) -0.0003(9)
C15 0.0222(11) 0.0290(12) 0.0241(11) -0.0054(9) 0.0081(9) -0.0032(9)
C16 0.0302(13) 0.0334(13) 0.0260(12) -0.0062(10) 0.0064(10) 0.0096(11)
C17 0.073(2) 0.0511(17) 0.0239(13) 0.0066(12) 0.0170(14) 0.0311(16)
C18 0.0244(11) 0.0253(11) 0.0190(10) -0.0003(8) 0.0101(9) -0.0008(9)
C19 0.0330(13) 0.0256(11) 0.0233(11) 0.0034(9) 0.0153(10) 0.0090(10)
C20 0.049(2) 0.0174(15) 0.0289(17) 0.000 0.0248(16) 0.000
B8 0.0184(16) 0.0226(16) 0.0179(16) 0.000 0.0055(13) 0.000

loop_
_atom_type_symbol
_atom_type_description
_atom_type_scat_dispersion_real
_atom_type_scat_dispersion_imag
_atom_type_scat_source
C C 0.0033 0.0016 'International Tables Vol C Tables 4.2.6.8 and 6.1.1.4'
H H 0.0000 0.0000 'International Tables Vol C Tables 4.2.6.8 and 6.1.1.4'
B B 0.0013 0.0007 'International Tables Vol C Tables 4.2.6.8 and 6.1.1.4'
F F 0.0171 0.0103 'International Tables Vol C Tables 4.2.6.8 and 6.1.1.4'
N N 0.0061 0.0033 'International Tables Vol C Tables 4.2.6.8 and 6.1.1.4'

loop_
_geom_angle_atom_site_label_1
_geom_angle_atom_site_label_2
_geom_angle_atom_site_label_3
_geom_angle
_geom_angle_site_symmetry_1
_geom_angle_site_symmetry_3
_geom_angle_publ_flag
C3 N7 B8 124.64(18) . . ?
C6 N7 C3 107.98(17) . . ?
C6 N7 B8 127.38(18) . . ?
C10 N11 C15 127.52(18) . . ?
C12 N11 C10 109.14(18) . . ?
C12 N11 C15 123.26(18) . . ?
C18 C1 C2 122.14(13) . . ?
C18 C1 C2 122.14(13) 2_655 . ?
C18 C1 C18 115.7(3) . 2_655 ?
C3 C2 C1 119.44(13) . . ?
C3 C2 C1 119.44(13) 2_655 . ?
C3 C2 C3 121.1(3) 2_655 . ?
N7 C3 C2 120.92(19) . . ?
N7 C3 C4 107.97(18) . . ?
C2 C3 C4 131.1(2) . . ?
C3 C4 H4 126.2 . . ?
C5 C4 C3 107.53(18) . . ?
C5 C4 H4 126.2 . . ?
C4 C5 H5 126.0 . . ?
C4 C5 C6 107.93(18) . . ?
C6 C5 H5 126.0 . . ?
N7 C6 C5 108.58(18) . . ?
N7 C6 C10 124.18(18) . . ?
C5 C6 C10 127.24(18) . . ?
N11 C10 C6 121.51(18) . . ?
C14 C10 N11 106.83(18) . . ?
C14 C10 C6 131.59(19) . . ?
N11 C12 H12 125.8 . . ?
C13 C12 N11 108.43(19) . . ?
C13 C12 H12 125.8 . . ?
C12 C13 H13 126.2 . . ?
C12 C13 C14 107.65(19) . . ?
C14 C13 H13 126.2 . . ?
C10 C14 C13 107.95(19) . . ?
C10 C14 H14 126.0 . . ?
C13 C14 H14 126.0 . . ?
N11 C15 H15A 109.2 . . ?
N11 C15 H15B 109.2 . . ?
N11 C15 C16 111.93(19) . . ?
H15A C15 H15B 107.9 . . ?
C16 C15 H15A 109.2 . . ?
C16 C15 H15B 109.2 . . ?
C17 C16 C15 177.7(3) . . ?
C16 C17 H17 180.0 . . ?
F23 C18 C1 120.43(19) . . ?
F23 C18 C19 117.2(2) . . ?
C19 C18 C1 122.3(2) . . ?
F22 C19 C18 119.6(2) . . ?
F22 C19 C20 120.2(2) . . ?
C20 C19 C18 120.1(2) . . ?
F21 C20 C19 120.30(14) . 2_655 ?
F21 C20 C19 120.30(14) . . ?
C19 C20 C19 119.4(3) 2_655 . ?
F9 B8 F9 111.7(3) . 2_655 ?
F9 B8 N7 110.38(8) . 2_655 ?
F9 B8 N7 108.32(8) 2_655 2_655 ?
F9 B8 N7 108.32(8) . . ?
F9 B8 N7 110.38(8) 2_655 . ?
N7 B8 N7 107.7(2) 2_655 . ?

loop_
_geom_bond_atom_site_label_1
_geom_bond_atom_site_label_2
_geom_bond_distance
_geom_bond_site_symmetry_2
_geom_bond_publ_flag
F9 B8 1.380(2) . ?
F21 C20 1.339(3) . ?
F22 C19 1.341(3) . ?
F23 C18 1.334(2) . ?
N7 C3 1.389(3) . ?
N7 C6 1.360(2) . ?
N7 B8 1.548(3) . ?
N11 C10 1.384(3) . ?
N11 C12 1.362(3) . ?
N11 C15 1.463(3) . ?
C1 C2 1.481(4) . ?
C1 C18 1.390(3) . ?
C1 C18 1.390(3) 2_655 ?
C2 C3 1.393(2) . ?
C2 C3 1.393(2) 2_655 ?
C3 C4 1.414(3) . ?
C4 H4 0.9500 . ?
C4 C5 1.363(3) . ?
C5 H5 0.9500 . ?
C5 C6 1.414(3) . ?
C6 C10 1.446(3) . ?
C10 C14 1.379(3) . ?
C12 H12 0.9500 . ?
C12 C13 1.364(3) . ?
C13 H13 0.9500 . ?
C13 C14 1.398(3) . ?
C14 H14 0.9500 . ?
C15 H15A 0.9900 . ?
C15 H15B 0.9900 . ?
C15 C16 1.466(3) . ?
C16 C17 1.168(4) . ?
C17 H17 0.9500 . ?
C18 C19 1.375(3) . ?
C19 C20 1.368(3) . ?

loop_
_geom_torsion_atom_site_label_1
_geom_torsion_atom_site_label_2
_geom_torsion_atom_site_label_3
_geom_torsion_atom_site_label_4
_geom_torsion
_geom_torsion_site_symmetry_1
_geom_torsion_site_symmetry_2
_geom_torsion_site_symmetry_3
_geom_torsion_site_symmetry_4
_geom_torsion_publ_flag
F22 C19 C20 F21 0.7(2) . . . . ?
F22 C19 C20 C19 -179.3(2) . . . 2_655 ?
F23 C18 C19 F22 1.3(3) . . . . ?
F23 C18 C19 C20 -177.69(15) . . . . ?
N7 C3 C4 C5 -1.5(2) . . . . ?
N7 C6 C10 N11 -139.8(2) . . . . ?
N7 C6 C10 C14 43.7(3) . . . . ?
N11 C10 C14 C13 -0.3(2) . . . . ?
N11 C12 C13 C14 -0.7(2) . . . . ?
C1 C2 C3 N7 178.54(14) . . . . ?
C1 C2 C3 C4 1.7(3) . . . . ?
C1 C18 C19 F22 179.64(15) . . . . ?
C1 C18 C19 C20 0.7(3) . . . . ?
C2 C1 C18 F23 -2.0(2) . . . . ?
C2 C1 C18 C19 179.68(15) . . . . ?
C2 C3 C4 C5 175.67(19) . . . . ?
C3 N7 C6 C5 -1.0(2) . . . . ?
C3 N7 C6 C10 179.7(2) . . . . ?
C3 N7 B8 F9 -120.8(2) . . . . ?
C3 N7 B8 F9 116.6(2) . . . 2_655 ?
C3 N7 B8 N7 -1.48(14) . . . 2_655 ?
C3 C2 C3 N7 -1.46(14) 2_655 . . . ?
C3 C2 C3 C4 -178.3(3) 2_655 . . . ?
C3 C4 C5 C6 0.9(2) . . . . ?
C4 C5 C6 N7 0.0(2) . . . . ?
C4 C5 C6 C10 179.3(2) . . . . ?
C5 C6 C10 N11 41.0(3) . . . . ?
C5 C6 C10 C14 -135.5(2) . . . . ?
C6 N7 C3 C2 -175.99(15) . . . . ?
C6 N7 C3 C4 1.5(2) . . . . ?
C6 N7 B8 F9 57.9(2) . . . . ?
C6 N7 B8 F9 -64.7(2) . . . 2_655 ?
C6 N7 B8 N7 177.3(2) . . . 2_655 ?
C6 C10 C14 C13 176.6(2) . . . . ?
C10 N11 C12 C13 0.5(2) . . . . ?
C10 N11 C15 C16 -99.4(2) . . . . ?
C12 N11 C10 C6 -177.40(19) . . . . ?
C12 N11 C10 C14 -0.1(2) . . . . ?
C12 N11 C15 C16 84.0(3) . . . . ?
C12 C13 C14 C10 0.7(2) . . . . ?
C15 N11 C10 C6 5.7(3) . . . . ?
C15 N11 C10 C14 -177.0(2) . . . . ?
C15 N11 C12 C13 177.61(19) . . . . ?
C18 C1 C2 C3 -55.99(14) 2_655 . . 2_655 ?
C18 C1 C2 C3 124.01(14) . . . 2_655 ?
C18 C1 C2 C3 124.02(14) 2_655 . . . ?
C18 C1 C2 C3 -55.98(14) . . . . ?
C18 C1 C18 F23 178.0(2) 2_655 . . . ?
C18 C1 C18 C19 -0.32(15) 2_655 . . . ?
C18 C19 C20 F21 179.68(15) . . . . ?
C18 C19 C20 C19 -0.32(15) . . . 2_655 ?
B8 N7 C3 C2 3.0(3) . . . . ?
B8 N7 C3 C4 -179.49(14) . . . . ?
B8 N7 C6 C5 -179.91(15) . . . . ?
B8 N7 C6 C10 0.7(3) . . . . ?
